data_2234540
loop_
_publ_author_name
'Rodrigues, V. H.'
'Hakimi, Mohammad'
'Motieiyan, Elham'

_publ_section_title
;
 Bis(2-aminopyridinium) 2,5-dicarboxybenzene-1,4-dicarboxylate
;
_journal_coeditor_code BT5880
_journal_issue 5
_journal_name_full 'Acta Crystallographica Section E'
_journal_page_first o1524
_journal_paper_doi 10.1107/S1600536812017254
_journal_volume 68
_journal_year 2012
_chemical_formula_iupac '2C5 H7 N2 +, C10 H4 O8 2-'
_chemical_formula_moiety '2(C5 H7 N2 +), C10 H4 O8 2-'
_chemical_formula_sum 'C20 H18 N4 O8'
_chemical_formula_weight 442.38
_chemical_name_systematic
;
Bis(2-aminopyridinium) 2,5-dicarboxybenzene-1,4-dicarboxylate
;
_space_group_IT_number 14
_symmetry_cell_setting monoclinic
_symmetry_space_group_name_Hall '-P 2ybc'
_symmetry_space_group_name_H-M 'P 1 21/c 1'
_atom_sites_solution_hydrogens geom
_atom_sites_solution_primary direct
_atom_sites_solution_secondary difmap
_audit_creation_method SHELXL-97
_cell_angle_alpha 90.00
_cell_angle_beta 99.535(2)
_cell_angle_gamma 90.00
_cell_formula_units_Z 2
_cell_length_a 4.01650(10)
_cell_length_b 10.8098(4)
_cell_length_c 21.4036(7)
_cell_measurement_reflns_used 7209
_cell_measurement_temperature 273(2)
_cell_measurement_theta_max 24.9290
_cell_measurement_theta_min 2.6785
_cell_volume 916.45(5)
_computing_cell_refinement 'SAINT (Bruker, 2003)'
_computing_data_collection 'APEX2 (Bruker--Nonius, 2004)'
_computing_data_reduction 'SAINT (Bruker, 2003)'
_computing_molecular_graphics 'PLATON (Spek, 2009)'
_computing_publication_material 'SHELXL97 (Sheldrick, 2008)'
_computing_structure_refinement 'SHELXL97 (Sheldrick, 2008)'
_computing_structure_solution 'SHELXS97 (Sheldrick, 2008)'
_diffrn_ambient_temperature 273(2)
_diffrn_measured_fraction_theta_full 0.990
_diffrn_measured_fraction_theta_max 0.970
_diffrn_measurement_device_type
;
Bruker--Nonius APEXII CCD area-detector
;
_diffrn_measurement_method '\f and \w'
_diffrn_radiation_monochromator graphite
_diffrn_radiation_source 'fine-focus sealed tube'
_diffrn_radiation_type MoK\a
_diffrn_radiation_wavelength 0.71073
_diffrn_reflns_av_R_equivalents 0.0239
_diffrn_reflns_av_sigmaI/netI 0.0195
_diffrn_reflns_limit_h_max 5
_diffrn_reflns_limit_h_min -4
_diffrn_reflns_limit_k_max 14
_diffrn_reflns_limit_k_min -13
_diffrn_reflns_limit_l_max 23
_diffrn_reflns_limit_l_min -27
_diffrn_reflns_number 18838
_diffrn_reflns_theta_full 27.50
_diffrn_reflns_theta_max 28.24
_diffrn_reflns_theta_min 1.93
_exptl_absorpt_coefficient_mu 0.126
_exptl_absorpt_correction_T_max 1.000000
_exptl_absorpt_correction_T_min 0.755103
_exptl_absorpt_correction_type multi-scan
_exptl_absorpt_process_details
;
(SADABS; Sheldrick, 2003)
;
_exptl_crystal_colour yellow
_exptl_crystal_density_diffrn 1.603
_exptl_crystal_density_method 'not measured'
_exptl_crystal_description block
_exptl_crystal_F_000 460
_exptl_crystal_size_max 0.3
_exptl_crystal_size_mid 0.2
_exptl_crystal_size_min 0.15
_refine_diff_density_max 0.204
_refine_diff_density_min -0.152
_refine_ls_extinction_coef 0.014(3)
_refine_ls_extinction_expression Fc^*^=kFc[1+0.001xFc^2^\l^3^/sin(2\q)]^-1/4^
_refine_ls_extinction_method 'SHELXL97 (Sheldrick, 2008)'
_refine_ls_goodness_of_fit_ref 1.007
_refine_ls_hydrogen_treatment mixed
_refine_ls_matrix_type full
_refine_ls_number_parameters 158
_refine_ls_number_reflns 2209
_refine_ls_number_restraints 0
_refine_ls_restrained_S_all 1.007
_refine_ls_R_factor_all 0.0556
_refine_ls_R_factor_gt 0.0373
_refine_ls_shift/su_max 0.000
_refine_ls_shift/su_mean 0.000
_refine_ls_structure_factor_coef Fsqd
_refine_ls_weighting_details 'calc w=1/[\s^2^(Fo^2^)+(0.0519P)^2^+0.1584P] where P=(Fo^2^+2Fc^2^)/3'
_refine_ls_weighting_scheme calc
_refine_ls_wR_factor_gt 0.0918
_refine_ls_wR_factor_ref 0.1020
_reflns_number_gt 1652
_reflns_number_total 2209
_reflns_threshold_expression I>2\s(I)
_cod_data_source_file bt5880.cif
_cod_data_source_block I
_cod_original_sg_symbol_H-M 'P 21/c'
_cod_database_code 2234540
_cod_database_fobs_code 2234540

loop_
_symmetry_equiv_pos_as_xyz
'x, y, z'
'-x, y+1/2, -z+1/2'
'-x, -y, -z'
'x, -y-1/2, z-1/2'

loop_
_atom_site_type_symbol
_atom_site_label
_atom_site_fract_x
_atom_site_fract_y
_atom_site_fract_z
_atom_site_U_iso_or_equiv
_atom_site_adp_type
_atom_site_calc_flag
_atom_site_refinement_flags
_atom_site_occupancy
_atom_site_symmetry_multiplicity
N N1 1.1547(3) 0.04940(11) 0.38178(5) 0.0424(3) Uani d . 1 1
H H1A 1.040(4) 0.1095(15) 0.3993(8) 0.051 Uiso d . 1 1
C C1 1.1679(3) 0.04905(12) 0.32019(6) 0.0370(3) Uani d . 1 1
N N2 1.0229(4) 0.14007(12) 0.28496(6) 0.0511(3) Uani d . 1 1
H H2A 1.021(4) 0.1363(16) 0.2461(9) 0.061 Uiso d . 1 1
H H2B 0.916(5) 0.1990(16) 0.3019(9) 0.061 Uiso d . 1 1
C C3 1.3390(4) -0.04878(13) 0.29700(7) 0.0469(4) Uani d . 1 1
H H3 1.3508 -0.0532 0.2540 0.056 Uiso calc R 1 1
C C4 1.4882(4) -0.13741(15) 0.33704(9) 0.0569(4) Uani d . 1 1
H H4 1.6042 -0.2019 0.3215 0.068 Uiso calc R 1 1
C C5 1.4684(4) -0.13228(16) 0.40058(9) 0.0587(4) Uani d . 1 1
H H5 1.5712 -0.1922 0.4285 0.070 Uiso calc R 1 1
C C6 1.2984(4) -0.03922(15) 0.42096(7) 0.0523(4) Uani d . 1 1
H H6 1.2786 -0.0356 0.4636 0.063 Uiso calc R 1 1
C C7 0.7030(3) 0.40755(11) 0.52514(6) 0.0325(3) Uani d . 1 1
H H7 0.8444 0.3440 0.5427 0.039 Uiso calc R 1 1
C C8 0.5869(3) 0.40386(11) 0.46123(5) 0.0312(3) Uani d . 1 1
C C9 0.7148(3) 0.29317(12) 0.42838(6) 0.0380(3) Uani d . 1 1
O O1 0.6529(3) 0.28618(10) 0.36938(5) 0.0588(3) Uani d . 1 1
O O2 0.8806(3) 0.21344(9) 0.45984(5) 0.0591(3) Uani d . 1 1
C C10 0.3760(3) 0.50071(11) 0.43487(5) 0.0315(3) Uani d . 1 1
C C11 0.2130(3) 0.52081(12) 0.36717(6) 0.0386(3) Uani d . 1 1
O O3 0.0283(3) 0.60888(10) 0.35332(5) 0.0571(3) Uani d . 1 1
O O4 0.2721(3) 0.44339(10) 0.32502(4) 0.0556(3) Uani d . 1 1
H H4A 0.448(5) 0.3738(17) 0.3439(8) 0.067 Uiso d . 1 1

loop_
_atom_site_aniso_label
_atom_site_aniso_U_11
_atom_site_aniso_U_22
_atom_site_aniso_U_33
_atom_site_aniso_U_12
_atom_site_aniso_U_13
_atom_site_aniso_U_23
N1 0.0464(7) 0.0473(7) 0.0338(6) -0.0050(5) 0.0072(5) -0.0078(5)
C1 0.0391(7) 0.0395(7) 0.0316(7) -0.0064(5) 0.0038(5) -0.0049(5)
N2 0.0690(9) 0.0481(7) 0.0339(6) 0.0058(6) 0.0017(6) -0.0040(6)
C3 0.0463(8) 0.0510(9) 0.0452(8) -0.0037(7) 0.0129(6) -0.0118(7)
C4 0.0450(8) 0.0447(8) 0.0820(12) 0.0006(7) 0.0131(8) -0.0058(8)
C5 0.0511(9) 0.0552(9) 0.0664(11) -0.0078(7) 0.0001(8) 0.0187(8)
C6 0.0516(9) 0.0648(10) 0.0387(8) -0.0144(8) 0.0025(7) 0.0090(7)
C7 0.0367(6) 0.0310(6) 0.0303(6) -0.0027(5) 0.0067(5) 0.0019(5)
C8 0.0349(6) 0.0316(6) 0.0284(6) -0.0069(5) 0.0091(5) -0.0015(5)
C9 0.0437(7) 0.0364(7) 0.0351(7) -0.0050(6) 0.0102(6) -0.0056(5)
O1 0.0832(8) 0.0600(7) 0.0336(6) 0.0173(6) 0.0113(5) -0.0114(5)
O2 0.0841(8) 0.0469(6) 0.0453(6) 0.0203(6) 0.0074(5) -0.0048(5)
C10 0.0358(6) 0.0336(6) 0.0259(6) -0.0087(5) 0.0069(5) 0.0005(5)
C11 0.0451(7) 0.0429(7) 0.0275(6) -0.0065(6) 0.0055(5) 0.0006(5)
O3 0.0777(7) 0.0550(7) 0.0336(6) 0.0151(6) -0.0053(5) 0.0017(4)
O4 0.0763(8) 0.0634(7) 0.0257(5) 0.0096(6) 0.0045(5) -0.0065(5)

loop_
_atom_type_symbol
_atom_type_description
_atom_type_scat_dispersion_real
_atom_type_scat_dispersion_imag
_atom_type_scat_source
C C 0.0033 0.0016 'International Tables Vol C Tables 4.2.6.8 and 6.1.1.4'
H H 0.0000 0.0000 'International Tables Vol C Tables 4.2.6.8 and 6.1.1.4'
N N 0.0061 0.0033 'International Tables Vol C Tables 4.2.6.8 and 6.1.1.4'
O O 0.0106 0.0060 'International Tables Vol C Tables 4.2.6.8 and 6.1.1.4'

loop_
_geom_angle_atom_site_label_1
_geom_angle_atom_site_label_2
_geom_angle_atom_site_label_3
_geom_angle_site_symmetry_1
_geom_angle_site_symmetry_3
_geom_angle
C1 N1 C6 . . 122.39(13)
C1 N1 H1A . . 121.0(10)
C6 N1 H1A . . 116.6(10)
N2 C1 N1 . . 118.70(13)
N2 C1 C3 . . 124.06(13)
N1 C1 C3 . . 117.24(13)
C1 N2 H2A . . 117.8(12)
C1 N2 H2B . . 120.4(12)
H2A N2 H2B . . 121.5(17)
C4 C3 C1 . . 120.15(14)
C4 C3 H3 . . 119.9
C1 C3 H3 . . 119.9
C3 C4 C5 . . 120.25(15)
C3 C4 H4 . . 119.9
C5 C4 H4 . . 119.9
C6 C5 C4 . . 118.13(15)
C6 C5 H5 . . 120.9
C4 C5 H5 . . 120.9
C5 C6 N1 . . 121.83(15)
C5 C6 H6 . . 119.1
N1 C6 H6 . . 119.1
C8 C7 C10 . 3_666 124.36(12)
C8 C7 H7 . . 117.8
C10 C7 H7 3_666 . 117.8
C7 C8 C10 . . 117.52(11)
C7 C8 C9 . . 113.54(11)
C10 C8 C9 . . 128.93(11)
O2 C9 O1 . . 120.93(12)
O2 C9 C8 . . 119.73(11)
O1 C9 C8 . . 119.33(12)
C7 C10 C8 3_666 . 118.12(11)
C7 C10 C11 3_666 . 112.67(11)
C8 C10 C11 . . 129.20(11)
O3 C11 O4 . . 121.18(12)
O3 C11 C10 . . 119.99(12)
O4 C11 C10 . . 118.83(12)
C11 O4 H4A . . 112.5(9)

loop_
_geom_bond_atom_site_label_1
_geom_bond_atom_site_label_2
_geom_bond_site_symmetry_2
_geom_bond_distance
N1 C1 . 1.3281(17)
N1 C6 . 1.3392(19)
N1 H1A . 0.913(16)
C1 N2 . 1.3154(19)
C1 C3 . 1.3964(19)
N2 H2A . 0.831(19)
N2 H2B . 0.880(19)
C3 C4 . 1.357(2)
C3 H3 . 0.9300
C4 C5 . 1.377(2)
C4 H4 . 0.9300
C5 C6 . 1.329(2)
C5 H5 . 0.9300
C6 H6 . 0.9300
C7 C8 . 1.3707(17)
C7 C10 3_666 1.3809(17)
C7 H7 . 0.9300
C8 C10 . 1.4049(18)
C8 C9 . 1.5197(17)
C9 O2 . 1.2212(16)
C9 O1 . 1.2483(16)
C10 C7 3_666 1.3809(17)
C10 C11 . 1.5037(17)
C11 O3 . 1.2133(17)
C11 O4 . 1.2811(16)
O4 H4A . 1.06(2)

loop_
_geom_hbond_atom_site_label_D
_geom_hbond_atom_site_label_H
_geom_hbond_atom_site_label_A
_geom_hbond_site_symmetry_A
_geom_hbond_distance_DH
_geom_hbond_distance_HA
_geom_hbond_distance_DA
_geom_hbond_angle_DHA
N1 H1A O2 . 0.913(16) 1.904(17) 2.7852(15) 161.6(15)
N1 H1A O1 . 0.913(16) 2.478(16) 3.2413(16) 141.4(13)
N2 H2A O3 2_645 0.831(19) 2.125(19) 2.9520(17) 173.0(17)
N2 H2B O1 . 0.880(19) 2.14(2) 2.9759(17) 157.6(16)
O4 H4A O1 . 1.06(2) 1.31(2) 2.3766(15) 176.8(17)

loop_
_geom_torsion_atom_site_label_1
_geom_torsion_atom_site_label_2
_geom_torsion_atom_site_label_3
_geom_torsion_atom_site_label_4
_geom_torsion_site_symmetry_1
_geom_torsion_site_symmetry_4
_geom_torsion
C6 N1 C1 N2 . . -179.42(13)
C6 N1 C1 C3 . . 0.14(19)
N2 C1 C3 C4 . . 178.46(14)
N1 C1 C3 C4 . . -1.1(2)
C1 C3 C4 C5 . . 0.8(2)
C3 C4 C5 C6 . . 0.5(2)
C4 C5 C6 N1 . . -1.4(2)
C1 N1 C6 C5 . . 1.1(2)
C10 C7 C8 C10 3_666 . 0.60(19)
C10 C7 C8 C9 3_666 . 179.58(11)
C7 C8 C9 O2 . . 5.76(17)
C10 C8 C9 O2 . . -175.39(13)
C7 C8 C9 O1 . . -173.10(12)
C10 C8 C9 O1 . . 5.7(2)
C7 C8 C10 C7 . 3_666 -0.56(18)
C9 C8 C10 C7 . 3_666 -179.36(11)
C7 C8 C10 C11 . . -179.96(11)
C9 C8 C10 C11 . . 1.2(2)
C7 C10 C11 O3 3_666 . -1.71(17)
C8 C10 C11 O3 . . 177.72(13)
C7 C10 C11 O4 3_666 . 178.55(12)
C8 C10 C11 O4 . . -2.01(19)
